data_4105665
loop_
_publ_author_name
'Nicholas A. Piro'
'Michael F. Lichterman'
'W. Hill Harman'
'Christopher J. Chang'

_publ_contact_author_address
;Department of Chemistry
University of California
Berkeley, CA  94720
;
_publ_contact_author_email chrischang@berkeley.edu
_publ_contact_author_name 'Christopher J. Chang'
_publ_section_title
;
 A Structurally Characterized Nitrous Oxide Complex of Vanadium
;
_journal_name_full 'Journal of the American Chemical Society'
_journal_page_first 2108
_journal_page_last 2111
_journal_paper_doi 10.1021/ja110798w
_journal_volume 133
_journal_year 2011
_chemical_formula_sum 'C46 H53 N4 O V'
_chemical_formula_weight 728.86
_chemical_name_common (THF)V(tpaMes)
_chemical_name_systematic
;
 ?
;
_space_group_IT_number 4
_symmetry_cell_setting monoclinic
_symmetry_space_group_name_Hall 'P 2yb'
_symmetry_space_group_name_H-M 'P 1 21 1'
_atom_sites_solution_hydrogens geom
_atom_sites_solution_primary direct
_atom_sites_solution_secondary difmap
_audit_creation_method SHELXL-97
_cell_angle_alpha 90.00
_cell_angle_beta 93.368(10)
_cell_angle_gamma 90.00
_cell_formula_units_Z 2
_cell_length_a 10.910(7)
_cell_length_b 11.252(7)
_cell_length_c 16.024(10)
_cell_measurement_reflns_used 4428
_cell_measurement_temperature 123(2)
_cell_measurement_theta_max 25.51
_cell_measurement_theta_min 2.60
_cell_volume 1964(2)
_computing_cell_refinement 'Bruker SAINT'
_computing_data_collection 'Bruker APEX2'
_computing_data_reduction 'Bruker SAINT'
_computing_molecular_graphics 'Bruker SHELXTL'
_computing_publication_material 'Bruker SHELXTL'
_computing_structure_refinement 'SHELXL-97 (Sheldrick, 2008)'
_computing_structure_solution 'SHELXS-97 (Sheldrick, 2008)'
_diffrn_ambient_temperature 123(2)
_diffrn_measured_fraction_theta_full 0.988
_diffrn_measured_fraction_theta_max 0.988
_diffrn_measurement_device_type 'Bruker APEX-II CCD'
_diffrn_measurement_method '\f and \w scans'
_diffrn_radiation_monochromator graphite
_diffrn_radiation_source 'fine-focus sealed tube'
_diffrn_radiation_type MoK\a
_diffrn_radiation_wavelength 0.71073
_diffrn_reflns_av_R_equivalents 0.0241
_diffrn_reflns_av_sigmaI/netI 0.0544
_diffrn_reflns_limit_h_max 13
_diffrn_reflns_limit_h_min -13
_diffrn_reflns_limit_k_max 13
_diffrn_reflns_limit_k_min -13
_diffrn_reflns_limit_l_max 19
_diffrn_reflns_limit_l_min -19
_diffrn_reflns_number 11544
_diffrn_reflns_theta_full 25.84
_diffrn_reflns_theta_max 25.84
_diffrn_reflns_theta_min 2.32
_exptl_absorpt_coefficient_mu 0.293
_exptl_absorpt_correction_T_max 0.9798
_exptl_absorpt_correction_T_min 0.9173
_exptl_absorpt_correction_type multi-scan
_exptl_absorpt_process_details SADABS
_exptl_crystal_colour orange
_exptl_crystal_density_diffrn 1.233
_exptl_crystal_description blade
_exptl_crystal_F_000 776
_exptl_crystal_size_max 0.30
_exptl_crystal_size_mid 0.16
_exptl_crystal_size_min 0.07
_refine_diff_density_max 0.384
_refine_diff_density_min -0.222
_refine_diff_density_rms 0.041
_refine_ls_abs_structure_details 'Flack H D (1983), Acta Cryst. A39, 876-881'
_refine_ls_abs_structure_Flack -0.006(16)
_refine_ls_extinction_method none
_refine_ls_goodness_of_fit_ref 1.034
_refine_ls_hydrogen_treatment constr
_refine_ls_matrix_type full
_refine_ls_number_parameters 478
_refine_ls_number_reflns 7101
_refine_ls_number_restraints 1
_refine_ls_restrained_S_all 1.034
_refine_ls_R_factor_all 0.0518
_refine_ls_R_factor_gt 0.0378
_refine_ls_shift/su_max 0.000
_refine_ls_shift/su_mean 0.000
_refine_ls_structure_factor_coef Fsqd
_refine_ls_weighting_details 'calc w=1/[\s^2^(Fo^2^)+(0.0382P)^2^+0.0705P] where P=(Fo^2^+2Fc^2^)/3'
_refine_ls_weighting_scheme calc
_refine_ls_wR_factor_gt 0.0789
_refine_ls_wR_factor_ref 0.0851
_reflns_number_gt 5971
_reflns_number_total 7101
_reflns_threshold_expression >2sigma(I)
_cod_data_source_file ja110798w_si_002_1.cif
_cod_data_source_block 1
_cod_database_code 4105665

loop_
_symmetry_equiv_pos_as_xyz
'x, y, z'
'-x, y+1/2, -z'

loop_
_atom_site_label
_atom_site_type_symbol
_atom_site_fract_x
_atom_site_fract_y
_atom_site_fract_z
_atom_site_U_iso_or_equiv
_atom_site_adp_type
_atom_site_occupancy
_atom_site_symmetry_multiplicity
_atom_site_calc_flag
_atom_site_refinement_flags
V1 V 0.20347(3) 0.55534(4) 0.30709(2) 0.02463(11) Uani 1 1 d .
O1 O 0.23193(15) 0.68180(16) 0.21426(10) 0.0319(4) Uani 1 1 d .
N2 N 0.20167(18) 0.64244(19) 0.41608(13) 0.0268(5) Uani 1 1 d .
N1 N 0.16342(18) 0.41581(19) 0.39019(13) 0.0292(5) Uani 1 1 d .
C35 C 0.5265(2) 0.5760(2) 0.13700(15) 0.0292(6) Uani 1 1 d .
C25 C -0.0937(2) 0.7534(3) 0.24909(18) 0.0356(7) Uani 1 1 d .
N3 N 0.04013(18) 0.50170(19) 0.25915(13) 0.0292(5) Uani 1 1 d .
C2 C 0.1314(2) 0.5851(2) 0.47378(15) 0.0291(6) Uani 1 1 d .
N4 N 0.34945(17) 0.45205(19) 0.29801(12) 0.0264(5) Uani 1 1 d .
C10 C 0.5382(2) 0.8587(3) 0.37312(16) 0.0316(6) Uani 1 1 d .
H10 H 0.6178 0.8291 0.3636 0.038 Uiso 1 1 calc R
C24 C -0.1133(2) 0.8706(3) 0.22638(19) 0.0386(7) Uani 1 1 d .
H24 H -0.1186 0.9286 0.2690 0.046 Uiso 1 1 calc R
C4 C 0.1967(2) 0.7536(3) 0.53243(16) 0.0347(7) Uani 1 1 d .
H4 H 0.2095 0.8169 0.5712 0.042 Uiso 1 1 calc R
C20 C -0.0812(2) 0.6671(3) 0.18649(17) 0.0326(7) Uani 1 1 d .
C6 C 0.3353(2) 0.8258(2) 0.41952(15) 0.0277(6) Uani 1 1 d .
C30 C 0.3761(2) 0.3854(2) 0.37011(16) 0.0275(6) Uani 1 1 d .
C5 C 0.2437(2) 0.7469(2) 0.45469(15) 0.0279(6) Uani 1 1 d .
C13 C 0.6066(2) 1.0543(3) 0.31792(16) 0.0400(6) Uani 1 1 d .
H13A H 0.6580 1.0080 0.2817 0.060 Uiso 1 1 calc R
H13B H 0.6581 1.0888 0.3639 0.060 Uiso 1 1 calc R
H13C H 0.5658 1.1182 0.2853 0.060 Uiso 1 1 calc R
C7 C 0.3078(2) 0.9438(3) 0.40071(16) 0.0326(6) Uani 1 1 d .
C38 C 0.4080(2) 0.4280(3) 0.02040(17) 0.0373(7) Uani 1 1 d .
H38 H 0.3671 0.3773 -0.0196 0.045 Uiso 1 1 calc R
C31 C 0.4930(2) 0.3442(2) 0.37168(16) 0.0323(7) Uani 1 1 d .
H31 H 0.5335 0.2982 0.4147 0.039 Uiso 1 1 calc R
C33 C 0.4550(2) 0.4467(2) 0.25314(15) 0.0266(6) Uani 1 1 d .
C14 C 0.4942(2) 0.6597(2) 0.43146(17) 0.0335(6) Uani 1 1 d .
H14A H 0.5822 0.6598 0.4476 0.050 Uiso 1 1 calc R
H14B H 0.4781 0.6057 0.3841 0.050 Uiso 1 1 calc R
H14C H 0.4484 0.6329 0.4788 0.050 Uiso 1 1 calc R
C9 C 0.5116(2) 0.9747(2) 0.35275(15) 0.0315(6) Uani 1 1 d .
C1 C 0.0796(2) 0.4670(2) 0.45030(16) 0.0328(6) Uani 1 1 d .
H1A H 0.0761 0.4155 0.5002 0.039 Uiso 1 1 calc R
H1B H -0.0044 0.4754 0.4240 0.039 Uiso 1 1 calc R
C19 C -0.0608(2) 0.5418(3) 0.20907(15) 0.0335(6) Uani 1 1 d .
C17 C -0.0942(3) 0.3504(3) 0.24052(19) 0.0414(8) Uani 1 1 d .
H17 H -0.1317 0.2743 0.2433 0.050 Uiso 1 1 calc R
C18 C -0.1412(2) 0.4495(3) 0.19685(19) 0.0445(8) Uani 1 1 d .
H18 H -0.2166 0.4522 0.1641 0.053 Uiso 1 1 calc R
C8 C 0.3953(2) 1.0169(2) 0.36740(15) 0.0345(6) Uani 1 1 d .
H8 H 0.3751 1.0972 0.3544 0.041 Uiso 1 1 calc R
C11 C 0.4542(2) 0.7829(2) 0.40689(16) 0.0306(6) Uani 1 1 d .
C3 C 0.1264(2) 0.6506(3) 0.54495(16) 0.0329(6) Uani 1 1 d .
H3 H 0.0842 0.6309 0.5933 0.039 Uiso 1 1 calc R
C21 C -0.0992(2) 0.7012(3) 0.10187(17) 0.0369(7) Uani 1 1 d .
C12 C 0.1825(2) 0.9957(3) 0.4138(2) 0.0464(8) Uani 1 1 d .
H12A H 0.1815 1.0287 0.4703 0.070 Uiso 1 1 calc R
H12B H 0.1202 0.9332 0.4067 0.070 Uiso 1 1 calc R
H12C H 0.1646 1.0589 0.3728 0.070 Uiso 1 1 calc R
C16 C 0.0151(2) 0.3836(2) 0.27821(18) 0.0345(6) Uani 1 1 d .
C29 C 0.2800(2) 0.3770(3) 0.43220(16) 0.0321(6) Uani 1 1 d .
H29A H 0.2730 0.2941 0.4521 0.039 Uiso 1 1 calc R
H29B H 0.3016 0.4285 0.4809 0.039 Uiso 1 1 calc R
C34 C 0.4583(2) 0.4793(2) 0.16368(15) 0.0273(6) Uani 1 1 d .
C42 C 0.3173(3) 0.3039(3) 0.13180(17) 0.0424(7) Uani 1 1 d .
H42A H 0.3040 0.2473 0.0857 0.064 Uiso 1 1 calc R
H42B H 0.2381 0.3355 0.1473 0.064 Uiso 1 1 calc R
H42C H 0.3580 0.2636 0.1800 0.064 Uiso 1 1 calc R
C41 C 0.4844(3) 0.5451(4) -0.09958(16) 0.0604(9) Uani 1 1 d .
H41A H 0.5709 0.5521 -0.1123 0.091 Uiso 1 1 calc R
H41B H 0.4413 0.6191 -0.1148 0.091 Uiso 1 1 calc R
H41C H 0.4466 0.4791 -0.1316 0.091 Uiso 1 1 calc R
C37 C 0.4759(2) 0.5220(3) -0.00765(16) 0.0408(8) Uani 1 1 d .
C15 C 0.1036(2) 0.3228(2) 0.33683(17) 0.0347(6) Uani 1 1 d .
H15A H 0.1654 0.2796 0.3058 0.042 Uiso 1 1 calc R
H15B H 0.0606 0.2651 0.3715 0.042 Uiso 1 1 calc R
C39 C 0.3973(2) 0.4049(2) 0.10460(16) 0.0320(6) Uani 1 1 d .
C32 C 0.5426(2) 0.3828(3) 0.29726(16) 0.0329(6) Uani 1 1 d .
H32 H 0.6233 0.3671 0.2807 0.039 Uiso 1 1 calc R
C43 C 0.2153(2) 0.6570(3) 0.12470(16) 0.0376(7) Uani 1 1 d .
H43A H 0.1297 0.6325 0.1095 0.045 Uiso 1 1 calc R
H43B H 0.2716 0.5933 0.1083 0.045 Uiso 1 1 calc R
C28 C -0.0932(2) 0.7211(3) 0.33993(17) 0.0435(8) Uani 1 1 d .
H28A H -0.1430 0.7785 0.3691 0.065 Uiso 1 1 calc R
H28B H -0.0088 0.7225 0.3644 0.065 Uiso 1 1 calc R
H28C H -0.1276 0.6413 0.3456 0.065 Uiso 1 1 calc R
C44 C 0.2448(3) 0.7720(3) 0.08309(19) 0.0582(10) Uani 1 1 d .
H44A H 0.3335 0.7775 0.0737 0.070 Uiso 1 1 calc R
H44B H 0.1974 0.7803 0.0288 0.070 Uiso 1 1 calc R
C40 C 0.5872(2) 0.6597(3) 0.19848(18) 0.0404(7) Uani 1 1 d .
H40A H 0.6448 0.6158 0.2362 0.061 Uiso 1 1 calc R
H40B H 0.5249 0.6980 0.2310 0.061 Uiso 1 1 calc R
H40C H 0.6319 0.7205 0.1687 0.061 Uiso 1 1 calc R
C23 C -0.1254(2) 0.9065(3) 0.1435(2) 0.0439(8) Uani 1 1 d .
C36 C 0.5337(2) 0.5944(3) 0.05156(16) 0.0369(7) Uani 1 1 d .
H36 H 0.5806 0.6597 0.0334 0.044 Uiso 1 1 calc R
C46 C 0.2415(3) 0.8100(3) 0.22592(18) 0.0387(7) Uani 1 1 d .
H46A H 0.3263 0.8323 0.2451 0.046 Uiso 1 1 calc R
H46B H 0.1848 0.8371 0.2680 0.046 Uiso 1 1 calc R
C27 C -0.1423(3) 1.0353(3) 0.1212(2) 0.0616(9) Uani 1 1 d .
H27A H -0.0632 1.0765 0.1284 0.092 Uiso 1 1 calc R
H27B H -0.2008 1.0715 0.1578 0.092 Uiso 1 1 calc R
H27C H -0.1738 1.0421 0.0629 0.092 Uiso 1 1 calc R
C22 C -0.1190(2) 0.8196(3) 0.08255(19) 0.0452(8) Uani 1 1 d .
H22 H -0.1285 0.8423 0.0254 0.054 Uiso 1 1 calc R
C26 C -0.0999(3) 0.6114(3) 0.03240(18) 0.0517(9) Uani 1 1 d .
H26A H -0.0743 0.6497 -0.0187 0.078 Uiso 1 1 calc R
H26B H -0.1830 0.5792 0.0225 0.078 Uiso 1 1 calc R
H26C H -0.0430 0.5467 0.0481 0.078 Uiso 1 1 calc R
C45 C 0.2081(3) 0.8643(3) 0.1433(2) 0.0550(9) Uani 1 1 d .
H45A H 0.2536 0.9393 0.1358 0.066 Uiso 1 1 calc R
H45B H 0.1188 0.8805 0.1367 0.066 Uiso 1 1 calc R

loop_
_atom_site_aniso_label
_atom_site_aniso_U_11
_atom_site_aniso_U_22
_atom_site_aniso_U_33
_atom_site_aniso_U_23
_atom_site_aniso_U_13
_atom_site_aniso_U_12
V1 0.02146(19) 0.0254(2) 0.0270(2) 0.0010(2) 0.00129(15) 0.0010(2)
O1 0.0361(10) 0.0308(11) 0.0289(10) 0.0045(9) 0.0023(8) 0.0001(9)
N2 0.0231(10) 0.0279(12) 0.0296(11) 0.0001(10) 0.0041(9) 0.0004(10)
N1 0.0282(12) 0.0261(13) 0.0337(12) 0.0016(11) 0.0042(9) 0.0018(10)
C35 0.0231(12) 0.0333(18) 0.0313(13) -0.0016(13) 0.0036(10) 0.0029(12)
C25 0.0196(14) 0.0426(18) 0.0443(17) -0.0010(16) 0.0004(12) 0.0039(13)
N3 0.0230(11) 0.0301(12) 0.0345(11) -0.0009(10) 0.0015(9) 0.0005(9)
C2 0.0249(12) 0.0329(18) 0.0301(13) 0.0049(12) 0.0056(10) 0.0055(11)
N4 0.0250(11) 0.0287(12) 0.0255(10) 0.0020(10) 0.0008(8) 0.0019(10)
C10 0.0253(13) 0.0391(17) 0.0298(14) -0.0110(13) -0.0031(11) 0.0006(12)
C24 0.0250(14) 0.0385(17) 0.0521(18) -0.0080(15) -0.0005(12) 0.0046(13)
C4 0.0359(15) 0.0355(16) 0.0329(15) -0.0050(14) 0.0041(12) 0.0083(13)
C20 0.0176(12) 0.0396(18) 0.0401(16) -0.0011(15) -0.0039(11) 0.0041(12)
C6 0.0297(13) 0.0299(15) 0.0236(13) -0.0058(12) 0.0030(10) 0.0004(12)
C30 0.0275(13) 0.0216(14) 0.0331(14) 0.0024(12) -0.0012(11) -0.0002(11)
C5 0.0282(14) 0.0245(14) 0.0310(14) 0.0014(13) 0.0012(11) 0.0084(12)
C13 0.0369(13) 0.0450(16) 0.0383(14) -0.0078(17) 0.0046(11) -0.0056(17)
C7 0.0312(14) 0.0314(16) 0.0354(14) -0.0048(13) 0.0041(11) 0.0033(13)
C38 0.0392(16) 0.0405(17) 0.0318(15) -0.0081(14) -0.0017(12) 0.0006(14)
C31 0.0300(14) 0.0330(16) 0.0330(15) 0.0049(14) -0.0041(11) 0.0053(13)
C33 0.0255(13) 0.0241(14) 0.0303(13) -0.0015(12) 0.0030(10) -0.0011(12)
C14 0.0285(14) 0.0362(17) 0.0347(14) -0.0036(14) -0.0062(11) 0.0023(13)
C9 0.0320(14) 0.0341(16) 0.0282(14) -0.0061(13) -0.0003(11) -0.0040(13)
C1 0.0296(14) 0.0338(15) 0.0363(15) 0.0069(14) 0.0120(11) 0.0033(13)
C19 0.0212(11) 0.0423(18) 0.0368(13) -0.0034(15) -0.0008(10) 0.0018(14)
C17 0.0282(15) 0.0370(19) 0.059(2) -0.0036(17) 0.0003(14) -0.0104(14)
C18 0.0265(15) 0.051(2) 0.0545(18) -0.0067(17) -0.0119(13) -0.0010(15)
C8 0.0384(15) 0.0284(15) 0.0369(14) -0.0030(13) 0.0032(12) -0.0017(12)
C11 0.0302(14) 0.0332(16) 0.0276(14) -0.0052(13) -0.0040(11) 0.0032(12)
C3 0.0274(13) 0.0425(17) 0.0296(14) 0.0064(14) 0.0085(11) 0.0086(13)
C21 0.0220(13) 0.050(2) 0.0387(16) -0.0026(15) -0.0003(11) 0.0073(14)
C12 0.0381(16) 0.0357(17) 0.067(2) 0.0059(17) 0.0147(14) 0.0091(14)
C16 0.0287(14) 0.0285(15) 0.0464(16) -0.0035(14) 0.0020(12) -0.0003(12)
C29 0.0324(15) 0.0303(16) 0.0339(15) 0.0092(13) 0.0044(12) 0.0037(13)
C34 0.0217(12) 0.0325(15) 0.0281(13) 0.0010(12) 0.0056(10) 0.0061(12)
C42 0.0508(18) 0.0390(18) 0.0373(16) -0.0072(15) 0.0027(13) -0.0074(15)
C41 0.0596(18) 0.089(3) 0.0333(15) 0.004(2) 0.0060(13) -0.008(2)
C37 0.0382(15) 0.055(2) 0.0293(14) -0.0017(15) 0.0036(12) 0.0034(15)
C15 0.0320(14) 0.0268(14) 0.0462(16) 0.0015(14) 0.0101(12) -0.0039(13)
C39 0.0299(14) 0.0312(15) 0.0349(15) -0.0050(13) 0.0012(11) 0.0029(12)
C32 0.0243(13) 0.0355(16) 0.0390(15) 0.0021(14) 0.0038(11) 0.0048(12)
C43 0.0354(15) 0.0485(19) 0.0285(14) 0.0012(15) -0.0016(11) 0.0050(14)
C28 0.0368(16) 0.047(2) 0.0462(17) -0.0070(16) 0.0027(13) 0.0092(15)
C44 0.074(2) 0.060(2) 0.0424(18) 0.0212(18) 0.0173(16) 0.022(2)
C40 0.0346(15) 0.0435(18) 0.0436(16) -0.0012(15) 0.0047(12) -0.0095(14)
C23 0.0294(15) 0.0431(19) 0.060(2) 0.0069(17) 0.0070(14) 0.0045(14)
C36 0.0320(14) 0.0415(18) 0.0377(15) 0.0039(14) 0.0064(12) 0.0001(13)
C46 0.0411(16) 0.0298(16) 0.0447(17) 0.0018(15) -0.0026(13) -0.0032(14)
C27 0.0565(19) 0.052(2) 0.078(2) 0.008(2) 0.0126(16) 0.0018(19)
C22 0.0332(15) 0.060(2) 0.0418(17) 0.0031(18) 0.0004(13) 0.0081(16)
C26 0.0479(18) 0.067(2) 0.0389(16) -0.0054(17) -0.0076(14) 0.0154(16)
C45 0.060(2) 0.043(2) 0.061(2) 0.0139(18) -0.0051(16) -0.0040(17)

loop_
_atom_type_symbol
_atom_type_description
_atom_type_scat_dispersion_real
_atom_type_scat_dispersion_imag
_atom_type_scat_source
C C 0.0033 0.0016 'International Tables Vol C Tables 4.2.6.8 and 6.1.1.4'
H H 0.0000 0.0000 'International Tables Vol C Tables 4.2.6.8 and 6.1.1.4'
N N 0.0061 0.0033 'International Tables Vol C Tables 4.2.6.8 and 6.1.1.4'
V V 0.3005 0.5294 'International Tables Vol C Tables 4.2.6.8 and 6.1.1.4'
O O 0.0106 0.0060 'International Tables Vol C Tables 4.2.6.8 and 6.1.1.4'

loop_
_geom_angle_atom_site_label_1
_geom_angle_atom_site_label_2
_geom_angle_atom_site_label_3
_geom_angle
N4 V1 N3 119.87(9)
N4 V1 N2 113.55(8)
N3 V1 N2 115.46(8)
N4 V1 O1 101.11(8)
N3 V1 O1 95.66(8)
N2 V1 O1 107.22(9)
N4 V1 N1 78.95(9)
N3 V1 N1 78.77(9)
N2 V1 N1 78.57(10)
O1 V1 N1 173.40(8)
C46 O1 C43 108.6(2)
C46 O1 V1 126.43(16)
C43 O1 V1 123.52(17)
C5 N2 C2 106.0(2)
C5 N2 V1 141.25(17)
C2 N2 V1 112.69(16)
C29 N1 C15 113.3(2)
C29 N1 C1 111.6(2)
C15 N1 C1 112.5(2)
C29 N1 V1 107.64(15)
C15 N1 V1 105.12(16)
C1 N1 V1 106.13(16)
C36 C35 C34 118.6(2)
C36 C35 C40 120.5(2)
C34 C35 C40 120.9(2)
C24 C25 C20 119.4(3)
C24 C25 C28 118.6(3)
C20 C25 C28 121.9(3)
C16 N3 C19 106.0(2)
C16 N3 V1 112.73(16)
C19 N3 V1 141.24(19)
C3 C2 N2 110.8(2)
C3 C2 C1 131.6(2)
N2 C2 C1 117.6(2)
C33 N4 C30 105.4(2)
C33 N4 V1 138.95(18)
C30 N4 V1 112.58(16)
C9 C10 C11 122.9(2)
C9 C10 H10 118.6
C11 C10 H10 118.6
C25 C24 C23 122.4(3)
C25 C24 H24 118.8
C23 C24 H24 118.8
C5 C4 C3 108.6(3)
C5 C4 H4 125.7
C3 C4 H4 125.7
C25 C20 C21 118.8(3)
C25 C20 C19 120.4(2)
C21 C20 C19 120.5(3)
C7 C6 C11 119.0(2)
C7 C6 C5 121.0(2)
C11 C6 C5 120.0(2)
C31 C30 N4 110.5(2)
C31 C30 C29 131.6(2)
N4 C30 C29 117.8(2)
C4 C5 N2 108.5(2)
C4 C5 C6 127.6(2)
N2 C5 C6 123.4(2)
C9 C13 H13A 109.5
C9 C13 H13B 109.5
H13A C13 H13B 109.5
C9 C13 H13C 109.5
H13A C13 H13C 109.5
H13B C13 H13C 109.5
C8 C7 C6 120.3(2)
C8 C7 C12 118.1(3)
C6 C7 C12 121.6(2)
C37 C38 C39 122.6(3)
C37 C38 H38 118.7
C39 C38 H38 118.7
C30 C31 C32 106.7(2)
C30 C31 H31 126.7
C32 C31 H31 126.7
C32 C33 N4 109.4(2)
C32 C33 C34 125.2(2)
N4 C33 C34 123.8(2)
C11 C14 H14A 109.5
C11 C14 H14B 109.5
H14A C14 H14B 109.5
C11 C14 H14C 109.5
H14A C14 H14C 109.5
H14B C14 H14C 109.5
C10 C9 C8 117.9(2)
C10 C9 C13 121.0(2)
C8 C9 C13 121.1(3)
N1 C1 C2 105.8(2)
N1 C1 H1A 110.6
C2 C1 H1A 110.6
N1 C1 H1B 110.6
C2 C1 H1B 110.6
H1A C1 H1B 108.7
C18 C19 N3 108.3(3)
C18 C19 C20 127.4(2)
N3 C19 C20 123.6(2)
C16 C17 C18 106.8(3)
C16 C17 H17 126.6
C18 C17 H17 126.6
C19 C18 C17 108.8(2)
C19 C18 H18 125.6
C17 C18 H18 125.6
C9 C8 C7 121.2(3)
C9 C8 H8 119.4
C7 C8 H8 119.4
C10 C11 C6 118.7(2)
C10 C11 C14 118.9(2)
C6 C11 C14 122.3(2)
C2 C3 C4 106.1(2)
C2 C3 H3 127.0
C4 C3 H3 127.0
C22 C21 C20 119.2(3)
C22 C21 C26 119.2(3)
C20 C21 C26 121.5(3)
C7 C12 H12A 109.5
C7 C12 H12B 109.5
H12A C12 H12B 109.5
C7 C12 H12C 109.5
H12A C12 H12C 109.5
H12B C12 H12C 109.5
C17 C16 N3 110.1(2)
C17 C16 C15 132.9(3)
N3 C16 C15 116.9(2)
N1 C29 C30 107.4(2)
N1 C29 H29A 110.2
C30 C29 H29A 110.2
N1 C29 H29B 110.2
C30 C29 H29B 110.2
H29A C29 H29B 108.5
C35 C34 C39 119.9(2)
C35 C34 C33 122.1(2)
C39 C34 C33 117.9(2)
C39 C42 H42A 109.5
C39 C42 H42B 109.5
H42A C42 H42B 109.5
C39 C42 H42C 109.5
H42A C42 H42C 109.5
H42B C42 H42C 109.5
C37 C41 H41A 109.5
C37 C41 H41B 109.5
H41A C41 H41B 109.5
C37 C41 H41C 109.5
H41A C41 H41C 109.5
H41B C41 H41C 109.5
C36 C37 C38 117.5(2)
C36 C37 C41 121.4(3)
C38 C37 C41 121.1(3)
C16 C15 N1 106.9(2)
C16 C15 H15A 110.3
N1 C15 H15A 110.3
C16 C15 H15B 110.3
N1 C15 H15B 110.3
H15A C15 H15B 108.6
C38 C39 C34 118.8(3)
C38 C39 C42 120.3(2)
C34 C39 C42 120.9(2)
C33 C32 C31 108.0(2)
C33 C32 H32 126.0
C31 C32 H32 126.0
O1 C43 C44 104.7(2)
O1 C43 H43A 110.8
C44 C43 H43A 110.8
O1 C43 H43B 110.8
C44 C43 H43B 110.8
H43A C43 H43B 108.9
C25 C28 H28A 109.5
C25 C28 H28B 109.5
H28A C28 H28B 109.5
C25 C28 H28C 109.5
H28A C28 H28C 109.5
H28B C28 H28C 109.5
C45 C44 C43 103.9(2)
C45 C44 H44A 111.0
C43 C44 H44A 111.0
C45 C44 H44B 111.0
C43 C44 H44B 111.0
H44A C44 H44B 109.0
C35 C40 H40A 109.5
C35 C40 H40B 109.5
H40A C40 H40B 109.5
C35 C40 H40C 109.5
H40A C40 H40C 109.5
H40B C40 H40C 109.5
C24 C23 C22 117.6(3)
C24 C23 C27 120.8(3)
C22 C23 C27 121.6(3)
C37 C36 C35 122.7(3)
C37 C36 H36 118.6
C35 C36 H36 118.6
O1 C46 C45 106.3(2)
O1 C46 H46A 110.5
C45 C46 H46A 110.5
O1 C46 H46B 110.5
C45 C46 H46B 110.5
H46A C46 H46B 108.7
C23 C27 H27A 109.5
C23 C27 H27B 109.5
H27A C27 H27B 109.5
C23 C27 H27C 109.5
H27A C27 H27C 109.5
H27B C27 H27C 109.5
C21 C22 C23 122.4(3)
C21 C22 H22 118.8
C23 C22 H22 118.8
C21 C26 H26A 109.5
C21 C26 H26B 109.5
H26A C26 H26B 109.5
C21 C26 H26C 109.5
H26A C26 H26C 109.5
H26B C26 H26C 109.5
C46 C45 C44 103.3(3)
C46 C45 H45A 111.1
C44 C45 H45A 111.1
C46 C45 H45B 111.1
C44 C45 H45B 111.1
H45A C45 H45B 109.1

loop_
_geom_bond_atom_site_label_1
_geom_bond_atom_site_label_2
_geom_bond_distance
V1 N4 1.984(2)
V1 N3 1.992(2)
V1 N2 2.004(2)
V1 O1 2.095(2)
V1 N1 2.121(2)
O1 C46 1.457(3)
O1 C43 1.463(3)
N2 C5 1.393(3)
N2 C2 1.394(3)
N1 C29 1.470(3)
N1 C15 1.479(3)
N1 C1 1.483(3)
C35 C36 1.391(3)
C35 C34 1.399(4)
C35 C40 1.490(4)
C25 C24 1.381(4)
C25 C20 1.409(4)
C25 C28 1.500(4)
N3 C16 1.394(4)
N3 C19 1.399(3)
C2 C3 1.362(4)
C2 C1 1.484(4)
N4 C33 1.394(3)
N4 C30 1.394(3)
C10 C9 1.372(4)
C10 C11 1.386(4)
C10 H10 0.9500
C24 C23 1.387(4)
C24 H24 0.9500
C4 C5 1.377(3)
C4 C3 1.410(4)
C4 H4 0.9500
C20 C21 1.412(4)
C20 C19 1.468(4)
C6 C7 1.390(4)
C6 C11 1.410(3)
C6 C5 1.473(4)
C30 C31 1.355(3)
C30 C29 1.490(3)
C13 C9 1.502(4)
C13 H13A 0.9800
C13 H13B 0.9800
C13 H13C 0.9800
C7 C8 1.390(4)
C7 C12 1.513(4)
C38 C37 1.381(4)
C38 C39 1.386(4)
C38 H38 0.9500
C31 C32 1.408(4)
C31 H31 0.9500
C33 C32 1.361(3)
C33 C34 1.482(3)
C14 C11 1.499(4)
C14 H14A 0.9800
C14 H14B 0.9800
C14 H14C 0.9800
C9 C8 1.388(4)
C1 H1A 0.9900
C1 H1B 0.9900
C19 C18 1.366(4)
C17 C16 1.358(4)
C17 C18 1.398(4)
C17 H17 0.9500
C18 H18 0.9500
C8 H8 0.9500
C3 H3 0.9500
C21 C22 1.382(4)
C21 C26 1.503(4)
C12 H12A 0.9800
C12 H12B 0.9800
C12 H12C 0.9800
C16 C15 1.475(4)
C29 H29A 0.9900
C29 H29B 0.9900
C34 C39 1.402(4)
C42 C39 1.512(4)
C42 H42A 0.9800
C42 H42B 0.9800
C42 H42C 0.9800
C41 C37 1.504(4)
C41 H41A 0.9800
C41 H41B 0.9800
C41 H41C 0.9800
C37 C36 1.375(4)
C15 H15A 0.9900
C15 H15B 0.9900
C32 H32 0.9500
C43 C44 1.499(4)
C43 H43A 0.9900
C43 H43B 0.9900
C28 H28A 0.9800
C28 H28B 0.9800
C28 H28C 0.9800
C44 C45 1.488(5)
C44 H44A 0.9900
C44 H44B 0.9900
C40 H40A 0.9800
C40 H40B 0.9800
C40 H40C 0.9800
C23 C22 1.387(4)
C23 C27 1.502(5)
C36 H36 0.9500
C46 C45 1.484(4)
C46 H46A 0.9900
C46 H46B 0.9900
C27 H27A 0.9800
C27 H27B 0.9800
C27 H27C 0.9800
C22 H22 0.9500
C26 H26A 0.9800
C26 H26B 0.9800
C26 H26C 0.9800
C45 H45A 0.9900
C45 H45B 0.9900

loop_
_geom_torsion_atom_site_label_1
_geom_torsion_atom_site_label_2
_geom_torsion_atom_site_label_3
_geom_torsion_atom_site_label_4
_geom_torsion
N4 V1 O1 C46 -122.37(19)
N3 V1 O1 C46 115.66(19)
N2 V1 O1 C46 -3.2(2)
N4 V1 O1 C43 73.23(18)
N3 V1 O1 C43 -48.74(18)
N2 V1 O1 C43 -167.62(17)
N4 V1 N2 C5 87.1(3)
N3 V1 N2 C5 -128.9(3)
O1 V1 N2 C5 -23.7(3)
N1 V1 N2 C5 159.5(3)
N4 V1 N2 C2 -96.71(17)
N3 V1 N2 C2 47.30(19)
O1 V1 N2 C2 152.48(15)
N1 V1 N2 C2 -24.26(16)
N4 V1 N1 C29 35.73(16)
N3 V1 N1 C29 159.53(17)
N2 V1 N1 C29 -81.31(16)
N4 V1 N1 C15 -85.30(16)
N3 V1 N1 C15 38.49(15)
N2 V1 N1 C15 157.65(16)
N4 V1 N1 C1 155.35(17)
N3 V1 N1 C1 -80.86(16)
N2 V1 N1 C1 38.30(16)
N4 V1 N3 C16 44.9(2)
N2 V1 N3 C16 -96.70(19)
O1 V1 N3 C16 151.17(17)
N1 V1 N3 C16 -25.25(18)
N4 V1 N3 C19 -132.5(3)
N2 V1 N3 C19 85.9(3)
O1 V1 N3 C19 -26.3(3)
N1 V1 N3 C19 157.3(3)
C5 N2 C2 C3 1.2(3)
V1 N2 C2 C3 -176.30(17)
C5 N2 C2 C1 -177.1(2)
V1 N2 C2 C1 5.4(3)
N3 V1 N4 C33 106.3(3)
N2 V1 N4 C33 -111.5(3)
O1 V1 N4 C33 3.0(3)
N1 V1 N4 C33 176.3(3)
N3 V1 N4 C30 -97.45(18)
N2 V1 N4 C30 44.82(19)
O1 V1 N4 C30 159.33(16)
N1 V1 N4 C30 -27.40(16)
C20 C25 C24 C23 2.3(4)
C28 C25 C24 C23 -174.5(2)
C24 C25 C20 C21 -5.3(4)
C28 C25 C20 C21 171.4(2)
C24 C25 C20 C19 -179.7(2)
C28 C25 C20 C19 -3.1(4)
C33 N4 C30 C31 2.0(3)
V1 N4 C30 C31 -162.06(18)
C33 N4 C30 C29 178.7(2)
V1 N4 C30 C29 14.6(3)
C3 C4 C5 N2 1.6(3)
C3 C4 C5 C6 -171.1(2)
C2 N2 C5 C4 -1.7(3)
V1 N2 C5 C4 174.6(2)
C2 N2 C5 C6 171.3(2)
V1 N2 C5 C6 -12.3(4)
C7 C6 C5 C4 -67.7(4)
C11 C6 C5 C4 110.3(3)
C7 C6 C5 N2 120.6(3)
C11 C6 C5 N2 -61.4(3)
C11 C6 C7 C8 2.1(4)
C5 C6 C7 C8 -179.9(2)
C11 C6 C7 C12 -179.3(2)
C5 C6 C7 C12 -1.2(4)
N4 C30 C31 C32 -1.5(3)
C29 C30 C31 C32 -177.5(3)
C30 N4 C33 C32 -1.8(3)
V1 N4 C33 C32 155.6(2)
C30 N4 C33 C34 164.3(2)
V1 N4 C33 C34 -38.4(4)
C11 C10 C9 C8 0.4(4)
C11 C10 C9 C13 178.7(2)
C29 N1 C1 C2 73.3(3)
C15 N1 C1 C2 -158.1(2)
V1 N1 C1 C2 -43.6(2)
C3 C2 C1 N1 -151.1(3)
N2 C2 C1 N1 26.8(3)
C16 N3 C19 C18 -1.7(3)
V1 N3 C19 C18 175.8(2)
C16 N3 C19 C20 169.6(2)
V1 N3 C19 C20 -12.8(4)
C25 C20 C19 C18 109.7(3)
C21 C20 C19 C18 -64.7(4)
C25 C20 C19 N3 -60.0(3)
C21 C20 C19 N3 125.7(3)
N3 C19 C18 C17 1.4(3)
C20 C19 C18 C17 -169.5(3)
C16 C17 C18 C19 -0.6(3)
C10 C9 C8 C7 -0.8(4)
C13 C9 C8 C7 -179.1(2)
C6 C7 C8 C9 -0.5(4)
C12 C7 C8 C9 -179.2(2)
C9 C10 C11 C6 1.2(4)
C9 C10 C11 C14 -176.7(2)
C7 C6 C11 C10 -2.4(4)
C5 C6 C11 C10 179.5(2)
C7 C6 C11 C14 175.4(2)
C5 C6 C11 C14 -2.7(4)
N2 C2 C3 C4 -0.2(3)
C1 C2 C3 C4 177.7(2)
C5 C4 C3 C2 -0.9(3)
C25 C20 C21 C22 5.1(4)
C19 C20 C21 C22 179.5(2)
C25 C20 C21 C26 -173.7(2)
C19 C20 C21 C26 0.8(4)
C18 C17 C16 N3 -0.5(3)
C18 C17 C16 C15 175.1(3)
C19 N3 C16 C17 1.4(3)
V1 N3 C16 C17 -176.93(19)
C19 N3 C16 C15 -175.0(2)
V1 N3 C16 C15 6.7(3)
C15 N1 C29 C30 79.8(3)
C1 N1 C29 C30 -152.0(2)
V1 N1 C29 C30 -36.0(2)
C31 C30 C29 N1 -168.4(3)
N4 C30 C29 N1 15.8(3)
C36 C35 C34 C39 -1.3(4)
C40 C35 C34 C39 177.1(2)
C36 C35 C34 C33 174.3(2)
C40 C35 C34 C33 -7.3(4)
C32 C33 C34 C35 -81.1(4)
N4 C33 C34 C35 115.0(3)
C32 C33 C34 C39 94.6(3)
N4 C33 C34 C39 -69.3(3)
C39 C38 C37 C36 -0.3(4)
C39 C38 C37 C41 -179.4(3)
C17 C16 C15 N1 -149.0(3)
N3 C16 C15 N1 26.4(3)
C29 N1 C15 C16 -161.0(2)
C1 N1 C15 C16 71.3(3)
V1 N1 C15 C16 -43.7(2)
C37 C38 C39 C34 -0.4(4)
C37 C38 C39 C42 177.3(3)
C35 C34 C39 C38 1.2(4)
C33 C34 C39 C38 -174.6(2)
C35 C34 C39 C42 -176.5(2)
C33 C34 C39 C42 7.7(4)
N4 C33 C32 C31 0.9(3)
C34 C33 C32 C31 -164.9(3)
C30 C31 C32 C33 0.3(3)
C46 O1 C43 C44 12.9(3)
V1 O1 C43 C44 179.67(17)
O1 C43 C44 C45 -30.6(3)
C25 C24 C23 C22 0.9(4)
C25 C24 C23 C27 -177.9(3)
C38 C37 C36 C35 0.2(4)
C41 C37 C36 C35 179.3(3)
C34 C35 C36 C37 0.6(4)
C40 C35 C36 C37 -177.8(2)
C43 O1 C46 C45 10.0(3)
V1 O1 C46 C45 -156.32(18)
C20 C21 C22 C23 -1.9(4)
C26 C21 C22 C23 176.9(3)
C24 C23 C22 C21 -1.1(4)
C27 C23 C22 C21 177.7(3)
O1 C46 C45 C44 -28.9(3)
C43 C44 C45 C46 36.5(3)
